data_1573152
loop_
_publ_author_name
'Yadav, Jyoti'
'Konar, Sanjit'

_publ_section_title
;
 Spin State Modulation and Kinetic Control of Thermal Contraction in a
 [Fe2Co2] Discrete Prussian Blue Analogue
;
_journal_name_full 'Chemical Science'
_journal_paper_doi 10.1039/D4SC05792A
_journal_year 2024
_chemical_formula_moiety 'C36 H22 B Co F10 Fe N15, Cl O4, H2 O'
_chemical_formula_sum 'C36 H24 B Cl Co F10 Fe N15 O5'
_chemical_formula_weight 1097.74
_space_group_crystal_system monoclinic
_space_group_IT_number 14
_space_group_name_Hall '-P 2ybc'
_space_group_name_H-M_alt 'P 1 21/c 1'
_atom_sites_solution_hydrogens mixed
_audit_creation_date 2023-12-18
_audit_creation_method
;
Olex2 1.2
(compiled 2018.05.29 svn.r3508 for OlexSys, GUI svn.r5506)
;
_audit_update_record
;
2023-12-21 deposited with the CCDC.	2024-11-10 downloaded from the CCDC.
;
_cell_angle_alpha 90
_cell_angle_beta 107.596(4)
_cell_angle_gamma 90
_cell_formula_units_Z 4
_cell_length_a 14.6328(10)
_cell_length_b 21.6526(17)
_cell_length_c 14.4816(12)
_cell_measurement_reflns_used 3616
_cell_measurement_temperature 140(2)
_cell_measurement_theta_max 20.90
_cell_measurement_theta_min 2.38
_cell_volume 4373.6(6)
_computing_cell_refinement 'SAINT V8.40B (?, 2016)'
_computing_data_reduction 'SAINT V8.40B (?, 2016)'
_computing_molecular_graphics 'Olex2 (Dolomanov et al., 2009)'
_computing_publication_material 'Olex2 (Dolomanov et al., 2009)'
_computing_structure_refinement 'ShelXL (Sheldrick, 2015)'
_computing_structure_solution 'SHELXT 2018/2 (Sheldrick, 2018)'
_diffrn_ambient_temperature 140.0
_diffrn_measured_fraction_theta_full 0.993
_diffrn_measured_fraction_theta_max 0.993
_diffrn_measurement_device_type 'Bruker APEX-II CCD'
_diffrn_measurement_method '\f and \w scans'
_diffrn_radiation_type MoK\a
_diffrn_radiation_wavelength 0.71073
_diffrn_reflns_av_R_equivalents 0.1677
_diffrn_reflns_av_unetI/netI 0.0862
_diffrn_reflns_Laue_measured_fraction_full 0.993
_diffrn_reflns_Laue_measured_fraction_max 0.993
_diffrn_reflns_limit_h_max 17
_diffrn_reflns_limit_h_min -17
_diffrn_reflns_limit_k_max 25
_diffrn_reflns_limit_k_min -25
_diffrn_reflns_limit_l_max 17
_diffrn_reflns_limit_l_min -17
_diffrn_reflns_number 64858
_diffrn_reflns_point_group_measured_fraction_full 0.993
_diffrn_reflns_point_group_measured_fraction_max 0.993
_diffrn_reflns_theta_full 25.062
_diffrn_reflns_theta_max 25.062
_diffrn_reflns_theta_min 2.381
_diffrn_standards_number 0
_exptl_absorpt_coefficient_mu 0.877
_exptl_absorpt_correction_T_max 0.7452
_exptl_absorpt_correction_T_min 0.5962
_exptl_absorpt_correction_type multi-scan
_exptl_absorpt_process_details
;
SADABS-2016/2 (Bruker,2016/2) was used for absorption correction.
wR2(int) was 0.0925 before and 0.0753 after correction.
The Ratio of minimum to maximum transmission is 0.8001.
The \l/2 correction factor is Not present.
;
_exptl_crystal_colour Red
_exptl_crystal_density_diffrn 1.667
_exptl_crystal_description Plate
_exptl_crystal_F_000 2200
_exptl_crystal_preparation 'Magnetic properties'
_exptl_crystal_size_max 0.18
_exptl_crystal_size_mid 0.17
_exptl_crystal_size_min 0.02
_refine_diff_density_max 0.866
_refine_diff_density_min -0.720
_refine_diff_density_rms 0.110
_refine_ls_extinction_method none
_refine_ls_goodness_of_fit_ref 1.127
_refine_ls_hydrogen_treatment constr
_refine_ls_matrix_type full
_refine_ls_number_parameters 652
_refine_ls_number_reflns 7707
_refine_ls_number_restraints 0
_refine_ls_restrained_S_all 1.127
_refine_ls_R_factor_all 0.1404
_refine_ls_R_factor_gt 0.0918
_refine_ls_shift/su_max 0.000
_refine_ls_shift/su_mean 0.000
_refine_ls_structure_factor_coef Fsqd
_refine_ls_weighting_details 'w=1/[\s^2^(Fo^2^)+(0.0241P)^2^+40.2499P] where P=(Fo^2^+2Fc^2^)/3'
_refine_ls_weighting_scheme calc
_refine_ls_wR_factor_gt 0.1860
_refine_ls_wR_factor_ref 0.2086
_reflns_Friedel_coverage 0.000
_reflns_number_gt 5052
_reflns_number_total 7707
_reflns_threshold_expression 'I > 2\s(I)'
_cod_data_source_file d4sc05792a3.cif
_cod_data_source_block 1_2H2O_140K_2H
_cod_database_code 1573152
_shelx_shelxl_version_number 2018/1
_shelx_space_group_comment
;
The symmetry employed for this shelxl refinement is uniquely defined
by the following loop, which should always be used as a source of
symmetry information in preference to the above space-group names.
They are only intended as comments.
;
_olex2_refinement_description
;
1. Fixed Uiso
 At 1.2 times of:
  All B(H) groups, All C(H) groups, All N(H,H) groups
 At 1.5 times of:
  All O(H,H) groups
2. Others
 Fixed Sof: O5A(0.75) H5AA(0.75) H5AB(0.75) F8A(0.6) F6B(0.4) C27A(0.5)
 O5B(0.25) H5BA(0.25) H5BB(0.25) F6A(0.6) F7B(0.4) F7A(0.6) F8B(0.4) C27B(0.5)
3.a Free rotating group:
 O5A(H5AA,H5AB), O5B(H5BA,H5BB)
3.b Ternary CH refined with riding coordinates:
 B1(H1)
3.c Aromatic/amide H refined with riding coordinates:
 C3(H3), C33(H33), C36(H36), C34(H34), C35(H35), C8(H8), C11(H11), C6(H6),
 C24(H24), C7(H7), C5(H5), C10(H10), C9(H9), C4(H4), C23(H23), C21(H21),
 C22(H22)
3.d X=CH2 refined with riding coordinates:
 N14(H14A,H14B), N11(H11A,H11B)
;
_olex2_submission_special_instructions 'No special instructions were received'

loop_
_space_group_symop_operation_xyz
'x, y, z'
'-x, y+1/2, -z+1/2'
'-x, -y, -z'
'x, -y-1/2, z-1/2'

loop_
_atom_site_label
_atom_site_type_symbol
_atom_site_fract_x
_atom_site_fract_y
_atom_site_fract_z
_atom_site_U_iso_or_equiv
_atom_site_adp_type
_atom_site_occupancy
_atom_site_site_symmetry_order
_atom_site_calc_flag
_atom_site_refinement_flags_posn
_atom_site_refinement_flags_adp
_atom_site_refinement_flags_occupancy
_atom_site_disorder_assembly
_atom_site_disorder_group
Co1 Co 0.28747(7) 0.47497(5) 0.28202(8) 0.0308(3) Uani 1 1 d . . . . .
Fe1 Fe 0.49548(8) 0.36873(6) 0.55864(8) 0.0329(3) Uani 1 1 d . . . . .
Cl1 Cl -0.00905(19) 0.26823(13) 0.40716(19) 0.0575(7) Uani 1 1 d . . . . .
F1 F 0.3707(4) 0.5757(3) 0.0986(4) 0.0676(17) Uani 1 1 d . . . . .
F5 F 0.1388(4) 0.4176(3) 0.0277(4) 0.0630(16) Uani 1 1 d . . . . .
O5A O 0.1704(4) 0.1867(3) 0.1686(5) 0.0228(15) Uani 0.75 1 d . . P . .
H5AA H 0.226923 0.170426 0.178116 0.034 Uiso 0.75 1 d G . P . .
H5AB H 0.140900 0.180236 0.107539 0.034 Uiso 0.75 1 d G . P . .
F10 F 0.1802(4) 0.4062(3) 0.4563(4) 0.076(2) Uani 1 1 d . . . . .
N9 N 0.3462(5) 0.4435(3) 0.4100(5) 0.0329(16) Uani 1 1 d . . . . .
N13 N 0.1870(4) 0.4116(3) 0.2659(5) 0.0337(16) Uani 1 1 d . . . . .
N15 N 0.3470(4) 0.4082(3) 0.2304(5) 0.0314(15) Uani 1 1 d . . . . .
N6 N 0.5741(5) 0.3818(3) 0.4693(5) 0.0337(16) Uani 1 1 d . . . . .
F2 F 0.4253(5) 0.5428(4) -0.0560(5) 0.090(2) Uani 1 1 d . . . . .
N10 N 0.2291(5) 0.5116(3) 0.1530(5) 0.0333(16) Uani 1 1 d . . . . .
N3 N 0.5999(5) 0.3133(3) 0.6372(5) 0.0343(16) Uani 1 1 d . . . . .
N8 N 0.4414(5) 0.2954(3) 0.4792(5) 0.0384(17) Uani 1 1 d . . . . .
F4 F 0.1891(5) 0.3879(3) -0.1292(5) 0.089(2) Uani 1 1 d . . . . .
N14 N 0.1569(5) 0.3062(3) 0.2362(5) 0.0412(18) Uani 1 1 d . . . . .
H14A H 0.102643 0.307508 0.250480 0.049 Uiso 1 1 calc R . . . .
H14B H 0.176955 0.271035 0.218580 0.049 Uiso 1 1 calc R . . . .
O2 O -0.0181(4) 0.2682(4) 0.3059(5) 0.062(2) Uani 1 1 d . . . . .
N12 N 0.2124(5) 0.5398(3) 0.3185(5) 0.0359(17) Uani 1 1 d . . . . .
N2 N 0.6050(5) 0.4690(3) 0.6933(5) 0.0327(15) Uani 1 1 d . . . . .
F3 F 0.3361(5) 0.4483(4) -0.1696(4) 0.094(2) Uani 1 1 d . . . . .
N7 N 0.4996(6) 0.2548(3) 0.4510(5) 0.0463(19) Uani 1 1 d . . . . .
N1 N 0.3555(5) 0.3507(3) 0.6766(5) 0.0426(18) Uani 1 1 d . . . . .
N5 N 0.6205(5) 0.3342(3) 0.4412(5) 0.0406(18) Uani 1 1 d . . . . .
N4 N 0.6428(5) 0.2734(4) 0.5912(5) 0.0447(19) Uani 1 1 d . . . . .
F9 F 0.0226(6) 0.4310(4) 0.5050(6) 0.107(3) Uani 1 1 d . . . . .
C31 C 0.2073(6) 0.3559(4) 0.2410(5) 0.0316(19) Uani 1 1 d . . . . .
C32 C 0.3000(5) 0.3539(4) 0.2157(6) 0.0307(18) Uani 1 1 d . . . . .
C1 C 0.4112(6) 0.3569(4) 0.6352(6) 0.0330(19) Uani 1 1 d . . . . .
O3 O 0.0836(5) 0.2919(4) 0.4607(6) 0.080(2) Uani 1 1 d . . . . .
O1 O -0.0187(7) 0.2066(4) 0.4409(6) 0.097(3) Uani 1 1 d . . . . .
N11 N 0.1312(6) 0.5929(4) 0.0737(5) 0.054(2) Uani 1 1 d . . . . .
H11A H 0.139699 0.584209 0.017507 0.065 Uiso 1 1 calc R . . . .
H11B H 0.094607 0.624258 0.078606 0.065 Uiso 1 1 calc R . . . .
C3 C 0.6479(6) 0.3114(4) 0.7308(6) 0.038(2) Uani 1 1 d . . . . .
H3 H 0.631966 0.334189 0.779909 0.045 Uiso 1 1 calc R . . . .
C12 C 0.4020(6) 0.4172(4) 0.4722(6) 0.0315(19) Uani 1 1 d . . . . .
C33 C 0.3355(6) 0.3024(4) 0.1829(6) 0.037(2) Uani 1 1 d . . . . .
H33 H 0.301603 0.264381 0.174852 0.044 Uiso 1 1 calc R . . . .
C2 C 0.5562(5) 0.4330(4) 0.6375(6) 0.0302(18) Uani 1 1 d . . . . .
C36 C 0.4302(5) 0.4127(4) 0.2094(6) 0.036(2) Uani 1 1 d . . . . .
H36 H 0.463326 0.451064 0.218673 0.043 Uiso 1 1 calc R . . . .
C34 C 0.4217(6) 0.3067(4) 0.1617(6) 0.039(2) Uani 1 1 d . . . . .
H34 H 0.447930 0.271877 0.138842 0.047 Uiso 1 1 calc R . . . .
C35 C 0.4682(6) 0.3629(4) 0.1748(6) 0.038(2) Uani 1 1 d . . . . .
H35 H 0.526781 0.367200 0.159819 0.046 Uiso 1 1 calc R . . . .
C8 C 0.5918(5) 0.4316(4) 0.4226(6) 0.037(2) Uani 1 1 d . . . . .
H8 H 0.568300 0.471956 0.427759 0.045 Uiso 1 1 calc R . . . .
C20 C 0.1563(6) 0.5742(4) 0.2431(6) 0.039(2) Uani 1 1 d . . . . .
C11 C 0.3527(7) 0.2724(4) 0.4441(6) 0.044(2) Uani 1 1 d . . . . .
H11 H 0.296992 0.290148 0.453966 0.052 Uiso 1 1 calc R . . . .
C13 C 0.2559(6) 0.4968(4) 0.0684(6) 0.037(2) Uani 1 1 d . . . . .
C6 C 0.6646(6) 0.3544(5) 0.3787(6) 0.046(2) Uani 1 1 d . . . . .
H6 H 0.700924 0.329643 0.348385 0.055 Uiso 1 1 calc R . . . .
C24 C 0.2076(6) 0.5518(4) 0.4075(6) 0.043(2) Uani 1 1 d . . . . .
H24 H 0.246305 0.528418 0.460445 0.052 Uiso 1 1 calc R . . . .
O4 O -0.0820(6) 0.3060(4) 0.4244(8) 0.106(3) Uani 1 1 d . . . . .
C7 C 0.6493(6) 0.4159(4) 0.3653(6) 0.042(2) Uani 1 1 d . . . . .
H7 H 0.672838 0.442469 0.325521 0.050 Uiso 1 1 calc R . . . .
F8A F -0.1308(8) 0.4634(5) 0.3838(8) 0.066(3) Uiso 0.6 1 d . . P A 1
C5 C 0.7209(7) 0.2480(4) 0.6572(7) 0.047(2) Uani 1 1 d . . . . .
H5 H 0.764361 0.219391 0.643635 0.057 Uiso 1 1 calc R . . . .
C14 C 0.3276(7) 0.5275(5) 0.0442(6) 0.048(2) Uani 1 1 d . . . . .
C10 C 0.3534(8) 0.2191(5) 0.3911(7) 0.055(3) Uani 1 1 d . . . . .
H10 H 0.299946 0.194384 0.357835 0.066 Uiso 1 1 calc R . . . .
C25 C 0.1019(6) 0.4198(4) 0.2912(7) 0.043(2) Uani 1 1 d . . . . .
C19 C 0.1731(6) 0.5593(4) 0.1502(6) 0.041(2) Uani 1 1 d . . . . .
C9 C 0.4474(8) 0.2096(5) 0.3969(7) 0.055(3) Uani 1 1 d . . . . .
H9 H 0.471509 0.176614 0.367694 0.066 Uiso 1 1 calc R . . . .
C4 C 0.7254(7) 0.2709(5) 0.7465(7) 0.052(3) Uani 1 1 d . . . . .
H4 H 0.771687 0.261339 0.806620 0.062 Uiso 1 1 calc R . . . .
F6B F 0.0059(15) 0.4089(11) 0.1134(17) 0.081(7) Uani 0.4 1 d . . P B 2
C23 C 0.1486(7) 0.5968(5) 0.4250(7) 0.048(2) Uani 1 1 d . . . . .
H23 H 0.147252 0.603894 0.489334 0.058 Uiso 1 1 calc R . . . .
C18 C 0.2105(7) 0.4486(5) 0.0089(6) 0.048(2) Uani 1 1 d . . . . .
C15 C 0.3545(7) 0.5106(6) -0.0356(7) 0.058(3) Uani 1 1 d . . . . .
C30 C 0.1016(7) 0.4196(4) 0.3863(7) 0.049(2) Uani 1 1 d . . . . .
C17 C 0.2375(8) 0.4320(5) -0.0708(7) 0.057(3) Uani 1 1 d . . . . .
C16 C 0.3101(8) 0.4634(6) -0.0920(7) 0.061(3) Uani 1 1 d . . . . .
C21 C 0.0955(7) 0.6190(5) 0.2576(8) 0.058(3) Uani 1 1 d . . . . .
H21 H 0.055861 0.641608 0.204095 0.069 Uiso 1 1 calc R . . . .
C22 C 0.0922(8) 0.6312(5) 0.3513(8) 0.061(3) Uani 1 1 d . . . . .
H22 H 0.051764 0.662654 0.363126 0.073 Uiso 1 1 calc R . . . .
B1 B 0.6076(8) 0.2688(6) 0.4803(8) 0.051(3) Uani 1 1 d . . . . .
H1 H 0.643401 0.236601 0.455737 0.061 Uiso 1 1 calc R . . . .
C29 C 0.0198(9) 0.4321(5) 0.4117(10) 0.071(3) Uani 1 1 d . . . . .
C26 C 0.0181(7) 0.4338(7) 0.2237(9) 0.096(5) Uani 1 1 d . . . . .
C27A C -0.0577(13) 0.4557(9) 0.2634(14) 0.039(4) Uiso 0.5 1 d . . P A 1
O5B O -0.0935(15) 0.3286(11) 0.1131(16) 0.035(5) Uani 0.25 1 d . . P . .
H5BA H -0.070494 0.299325 0.085346 0.053 Uiso 0.25 1 d G . P . .
H5BB H -0.084424 0.315394 0.172048 0.053 Uiso 0.25 1 d G . P . .
F6A F 0.0178(9) 0.4501(8) 0.1396(10) 0.076(5) Uani 0.6 1 d . . P B 1
C28A C -0.0624(9) 0.4453(6) 0.3400(13) 0.100(5) Uani 1 1 d . . . . .
F7B F -0.1575(10) 0.4283(7) 0.1497(11) 0.062(4) Uiso 0.4 1 d . . P A 2
F7A F -0.1403(8) 0.4712(6) 0.1930(9) 0.084(3) Uiso 0.6 1 d . . P A 1
F8B F -0.1622(11) 0.4450(7) 0.3329(12) 0.064(4) Uiso 0.4 1 d . . P A 2
C27B C -0.0753(14) 0.4279(10) 0.2264(15) 0.048(5) Uiso 0.5 1 d . . P A 2

loop_
_atom_site_aniso_label
_atom_site_aniso_U_11
_atom_site_aniso_U_22
_atom_site_aniso_U_33
_atom_site_aniso_U_23
_atom_site_aniso_U_13
_atom_site_aniso_U_12
Co1 0.0273(6) 0.0387(6) 0.0260(6) -0.0011(5) 0.0075(5) -0.0030(5)
Fe1 0.0308(6) 0.0437(7) 0.0231(6) -0.0012(5) 0.0065(5) -0.0047(6)
Cl1 0.0566(16) 0.0640(17) 0.0550(15) -0.0119(13) 0.0217(13) -0.0190(13)
F1 0.068(4) 0.088(5) 0.049(3) -0.005(3) 0.022(3) -0.032(3)
F5 0.052(3) 0.070(4) 0.057(4) -0.015(3) 0.001(3) -0.014(3)
O5A 0.009(3) 0.030(4) 0.029(4) -0.003(3) 0.006(3) -0.001(3)
F10 0.045(3) 0.144(6) 0.042(3) -0.016(4) 0.016(3) -0.047(4)
N9 0.026(4) 0.038(4) 0.036(4) -0.002(3) 0.012(3) 0.001(3)
N13 0.026(4) 0.047(4) 0.026(4) 0.001(3) 0.006(3) 0.005(3)
N15 0.025(3) 0.038(4) 0.029(4) 0.003(3) 0.005(3) 0.001(3)
N6 0.034(4) 0.039(4) 0.028(4) -0.002(3) 0.010(3) 0.000(3)
F2 0.073(4) 0.145(7) 0.067(4) 0.028(4) 0.042(4) 0.003(4)
N10 0.030(4) 0.040(4) 0.028(4) -0.001(3) 0.008(3) -0.001(3)
N3 0.032(4) 0.039(4) 0.030(4) -0.002(3) 0.006(3) 0.000(3)
N8 0.041(4) 0.044(4) 0.027(4) 0.001(3) 0.006(3) -0.006(4)
F4 0.112(6) 0.084(5) 0.060(4) -0.031(4) 0.011(4) 0.008(4)
N14 0.032(4) 0.045(5) 0.051(5) 0.002(4) 0.020(4) 0.001(3)
O2 0.039(4) 0.101(6) 0.045(4) -0.005(4) 0.012(3) -0.009(4)
N12 0.036(4) 0.039(4) 0.035(4) -0.004(3) 0.014(3) -0.004(3)
N2 0.030(4) 0.043(4) 0.025(3) -0.004(3) 0.008(3) -0.002(3)
F3 0.126(6) 0.116(6) 0.053(4) 0.003(4) 0.045(4) 0.055(5)
N7 0.067(5) 0.036(4) 0.037(4) -0.005(4) 0.017(4) -0.005(4)
N1 0.047(5) 0.046(5) 0.035(4) 0.004(3) 0.013(4) -0.005(4)
N5 0.040(4) 0.046(5) 0.037(4) -0.008(3) 0.014(3) 0.002(4)
N4 0.045(5) 0.047(5) 0.044(5) 0.002(4) 0.016(4) 0.000(4)
F9 0.118(6) 0.129(7) 0.114(6) -0.052(5) 0.095(5) -0.052(5)
C31 0.027(4) 0.042(5) 0.023(4) 0.008(4) 0.002(3) 0.004(4)
C32 0.027(4) 0.037(5) 0.027(4) 0.003(4) 0.007(3) 0.000(4)
C1 0.030(4) 0.040(5) 0.023(4) 0.003(4) 0.000(4) -0.007(4)
O3 0.060(5) 0.086(6) 0.078(6) -0.005(5) -0.004(4) -0.028(4)
O1 0.134(8) 0.076(6) 0.078(6) 0.017(5) 0.029(6) -0.044(6)
N11 0.063(5) 0.064(6) 0.039(5) 0.009(4) 0.020(4) 0.024(4)
C3 0.033(5) 0.046(5) 0.030(5) 0.008(4) 0.003(4) -0.005(4)
C12 0.023(4) 0.045(5) 0.028(4) -0.010(4) 0.010(4) -0.009(4)
C33 0.036(5) 0.049(5) 0.029(4) 0.001(4) 0.015(4) -0.001(4)
C2 0.022(4) 0.043(5) 0.025(4) 0.005(4) 0.007(3) 0.006(4)
C36 0.019(4) 0.060(6) 0.026(4) -0.001(4) 0.003(3) -0.011(4)
C34 0.033(5) 0.055(6) 0.029(5) -0.003(4) 0.010(4) 0.003(4)
C35 0.026(4) 0.055(6) 0.037(5) -0.003(4) 0.013(4) -0.004(4)
C8 0.023(4) 0.050(6) 0.037(5) 0.003(4) 0.005(4) 0.003(4)
C20 0.040(5) 0.041(5) 0.037(5) -0.004(4) 0.012(4) -0.002(4)
C11 0.050(6) 0.046(6) 0.029(5) 0.006(4) 0.004(4) -0.012(5)
C13 0.034(5) 0.050(5) 0.024(4) 0.001(4) 0.004(4) 0.007(4)
C6 0.046(5) 0.065(7) 0.034(5) -0.004(5) 0.023(4) -0.002(5)
C24 0.041(5) 0.058(6) 0.032(5) -0.011(4) 0.016(4) -0.019(5)
O4 0.087(6) 0.109(7) 0.151(9) -0.056(7) 0.076(6) -0.015(6)
C7 0.039(5) 0.057(6) 0.033(5) 0.003(4) 0.017(4) -0.009(4)
C5 0.047(6) 0.043(6) 0.049(6) 0.009(5) 0.011(5) 0.006(4)
C14 0.046(5) 0.063(7) 0.032(5) 0.001(5) 0.008(4) 0.004(5)
C10 0.068(7) 0.052(6) 0.038(6) -0.002(5) 0.006(5) -0.022(5)
C25 0.037(5) 0.045(5) 0.051(6) 0.016(4) 0.019(4) 0.011(4)
C19 0.043(5) 0.040(5) 0.043(5) -0.001(4) 0.016(4) -0.004(4)
C9 0.076(8) 0.047(6) 0.032(5) -0.006(4) 0.003(5) -0.002(6)
C4 0.048(6) 0.054(6) 0.043(6) 0.014(5) -0.001(5) -0.004(5)
F6B 0.037(10) 0.13(2) 0.065(14) 0.020(14) 0.000(9) -0.002(13)
C23 0.049(6) 0.052(6) 0.052(6) -0.006(5) 0.029(5) -0.014(5)
C18 0.045(6) 0.060(6) 0.036(5) -0.003(5) 0.007(4) 0.018(5)
C15 0.043(6) 0.097(9) 0.040(6) 0.021(6) 0.020(5) 0.020(6)
C30 0.050(6) 0.048(6) 0.059(7) -0.008(5) 0.033(5) -0.010(5)
C17 0.064(7) 0.059(7) 0.035(5) -0.004(5) -0.003(5) 0.011(6)
C16 0.067(7) 0.081(8) 0.032(5) -0.002(5) 0.011(5) 0.035(6)
C21 0.064(7) 0.054(6) 0.064(7) 0.012(5) 0.033(6) 0.016(5)
C22 0.078(8) 0.054(7) 0.065(7) -0.012(6) 0.045(6) -0.006(6)
B1 0.058(7) 0.054(7) 0.047(7) -0.013(6) 0.027(6) -0.001(6)
C29 0.084(9) 0.056(7) 0.098(10) -0.004(7) 0.067(8) -0.009(6)
C26 0.039(6) 0.175(15) 0.082(9) 0.089(10) 0.029(6) 0.036(8)
O5B 0.023(11) 0.053(15) 0.034(13) 0.005(11) 0.015(10) -0.006(10)
F6A 0.033(6) 0.148(15) 0.045(8) 0.040(9) 0.007(5) 0.019(9)
C28A 0.071(9) 0.094(10) 0.170(15) 0.069(10) 0.090(10) 0.047(8)

loop_
_atom_type_symbol
_atom_type_description
_atom_type_scat_dispersion_real
_atom_type_scat_dispersion_imag
_atom_type_scat_source
C C 0.0033 0.0016 'International Tables Vol C Tables 4.2.6.8 and 6.1.1.4'
H H 0.0000 0.0000 'International Tables Vol C Tables 4.2.6.8 and 6.1.1.4'
B B 0.0013 0.0007 'International Tables Vol C Tables 4.2.6.8 and 6.1.1.4'
Cl Cl 0.1484 0.1585 'International Tables Vol C Tables 4.2.6.8 and 6.1.1.4'
Co Co 0.3494 0.9721 'International Tables Vol C Tables 4.2.6.8 and 6.1.1.4'
F F 0.0171 0.0103 'International Tables Vol C Tables 4.2.6.8 and 6.1.1.4'
Fe Fe 0.3463 0.8444 'International Tables Vol C Tables 4.2.6.8 and 6.1.1.4'
N N 0.0061 0.0033 'International Tables Vol C Tables 4.2.6.8 and 6.1.1.4'
O O 0.0106 0.0060 'International Tables Vol C Tables 4.2.6.8 and 6.1.1.4'

loop_
_geom_angle_atom_site_label_1
_geom_angle_atom_site_label_2
_geom_angle_atom_site_label_3
_geom_angle
_geom_angle_site_symmetry_1
_geom_angle_site_symmetry_3
_geom_angle_publ_flag
N9 Co1 N13 88.1(3) . . ?
N9 Co1 N15 89.2(3) . . ?
N9 Co1 N10 177.0(3) . . ?
N9 Co1 N12 96.8(3) . . ?
N9 Co1 N2 86.7(3) . 3_666 ?
N15 Co1 N13 80.9(3) . . ?
N15 Co1 N10 92.9(3) . . ?
N15 Co1 N12 172.1(3) . . ?
N10 Co1 N13 94.3(3) . . ?
N12 Co1 N13 94.1(3) . . ?
N12 Co1 N10 81.3(3) . . ?
N2 Co1 N13 174.0(3) 3_666 . ?
N2 Co1 N15 95.9(3) 3_666 . ?
N2 Co1 N10 91.0(3) 3_666 . ?
N2 Co1 N12 89.5(3) 3_666 . ?
N6 Fe1 N3 87.9(3) . . ?
N8 Fe1 N6 86.8(3) . . ?
N8 Fe1 N3 87.2(3) . . ?
C1 Fe1 N6 175.3(3) . . ?
C1 Fe1 N3 96.1(3) . . ?
C1 Fe1 N8 90.9(3) . . ?
C12 Fe1 N6 86.3(3) . . ?
C12 Fe1 N3 173.1(3) . . ?
C12 Fe1 N8 88.8(3) . . ?
C12 Fe1 C1 89.6(3) . . ?
C2 Fe1 N6 91.8(3) . . ?
C2 Fe1 N3 87.6(3) . . ?
C2 Fe1 N8 174.7(3) . . ?
C2 Fe1 C1 90.9(3) . . ?
C2 Fe1 C12 96.2(3) . . ?
O2 Cl1 O3 109.4(5) . . ?
O2 Cl1 O1 111.0(5) . . ?
O3 Cl1 O1 108.7(5) . . ?
O4 Cl1 O2 109.7(6) . . ?
O4 Cl1 O3 109.6(5) . . ?
O4 Cl1 O1 108.4(6) . . ?
H5AA O5A H5AB 104.6 . . ?
C12 N9 Co1 157.7(6) . . ?
C31 N13 Co1 116.5(5) . . ?
C31 N13 C25 118.5(7) . . ?
C25 N13 Co1 124.5(6) . . ?
C32 N15 Co1 116.3(5) . . ?
C36 N15 Co1 125.0(6) . . ?
C36 N15 C32 118.8(7) . . ?
N5 N6 Fe1 121.5(5) . . ?
C8 N6 Fe1 132.8(6) . . ?
C8 N6 N5 105.6(7) . . ?
C13 N10 Co1 124.7(5) . . ?
C19 N10 Co1 115.7(6) . . ?
C19 N10 C13 118.7(7) . . ?
N4 N3 Fe1 119.3(5) . . ?
C3 N3 Fe1 132.6(6) . . ?
C3 N3 N4 107.6(7) . . ?
N7 N8 Fe1 120.8(5) . . ?
C11 N8 Fe1 133.6(7) . . ?
C11 N8 N7 105.5(7) . . ?
H14A N14 H14B 120.0 . . ?
C31 N14 H14A 120.0 . . ?
C31 N14 H14B 120.0 . . ?
C20 N12 Co1 115.2(5) . . ?
C24 N12 Co1 126.7(6) . . ?
C24 N12 C20 118.0(8) . . ?
C2 N2 Co1 145.4(6) . 3_666 ?
N8 N7 B1 118.2(7) . . ?
C9 N7 N8 110.3(8) . . ?
C9 N7 B1 131.4(9) . . ?
N6 N5 B1 117.0(7) . . ?
C6 N5 N6 109.9(7) . . ?
C6 N5 B1 132.9(8) . . ?
N3 N4 C5 109.0(7) . . ?
N3 N4 B1 119.7(7) . . ?
C5 N4 B1 130.8(8) . . ?
N13 C31 C32 112.8(7) . . ?
N14 C31 N13 127.1(8) . . ?
N14 C31 C32 120.2(8) . . ?
N15 C32 C31 113.0(7) . . ?
N15 C32 C33 122.4(7) . . ?
C33 C32 C31 124.6(7) . . ?
N1 C1 Fe1 175.8(7) . . ?
H11A N11 H11B 120.0 . . ?
C19 N11 H11A 120.0 . . ?
C19 N11 H11B 120.0 . . ?
N3 C3 H3 125.1 . . ?
N3 C3 C4 109.8(8) . . ?
C4 C3 H3 125.1 . . ?
N9 C12 Fe1 172.1(7) . . ?
C32 C33 H33 120.5 . . ?
C32 C33 C34 119.0(8) . . ?
C34 C33 H33 120.5 . . ?
N2 C2 Fe1 171.2(7) . . ?
N15 C36 H36 119.4 . . ?
N15 C36 C35 121.3(8) . . ?
C35 C36 H36 119.4 . . ?
C33 C34 H34 120.9 . . ?
C35 C34 C33 118.2(8) . . ?
C35 C34 H34 120.9 . . ?
C36 C35 C34 120.3(8) . . ?
C36 C35 H35 119.8 . . ?
C34 C35 H35 119.8 . . ?
N6 C8 H8 124.8 . . ?
N6 C8 C7 110.3(8) . . ?
C7 C8 H8 124.8 . . ?
N12 C20 C19 112.4(7) . . ?
N12 C20 C21 121.5(8) . . ?
C21 C20 C19 126.0(9) . . ?
N8 C11 H11 124.8 . . ?
N8 C11 C10 110.5(9) . . ?
C10 C11 H11 124.8 . . ?
C14 C13 N10 122.5(8) . . ?
C14 C13 C18 117.7(8) . . ?
C18 C13 N10 119.8(8) . . ?
N5 C6 H6 125.5 . . ?
N5 C6 C7 109.0(8) . . ?
C7 C6 H6 125.5 . . ?
N12 C24 H24 118.9 . . ?
N12 C24 C23 122.3(9) . . ?
C23 C24 H24 118.9 . . ?
C8 C7 H7 127.5 . . ?
C6 C7 C8 105.1(8) . . ?
C6 C7 H7 127.5 . . ?
N4 C5 H5 126.0 . . ?
N4 C5 C4 107.9(8) . . ?
C4 C5 H5 126.0 . . ?
F1 C14 C13 119.0(8) . . ?
F1 C14 C15 119.7(9) . . ?
C13 C14 C15 121.3(10) . . ?
C11 C10 H10 127.3 . . ?
C9 C10 C11 105.5(9) . . ?
C9 C10 H10 127.3 . . ?
C30 C25 N13 121.8(8) . . ?
C26 C25 N13 121.3(9) . . ?
C26 C25 C30 116.6(9) . . ?
N10 C19 N11 126.3(8) . . ?
N10 C19 C20 114.8(8) . . ?
N11 C19 C20 118.9(8) . . ?
N7 C9 C10 108.1(9) . . ?
N7 C9 H9 125.9 . . ?
C10 C9 H9 125.9 . . ?
C3 C4 H4 127.2 . . ?
C5 C4 C3 105.6(8) . . ?
C5 C4 H4 127.2 . . ?
C24 C23 H23 119.7 . . ?
C22 C23 C24 120.7(9) . . ?
C22 C23 H23 119.7 . . ?
F5 C18 C13 120.5(8) . . ?
F5 C18 C17 118.7(9) . . ?
C17 C18 C13 120.8(10) . . ?
F2 C15 C14 118.6(11) . . ?
C16 C15 F2 121.3(10) . . ?
C16 C15 C14 120.1(10) . . ?
F10 C30 C25 120.3(8) . . ?
F10 C30 C29 117.6(10) . . ?
C25 C30 C29 122.0(11) . . ?
F4 C17 C18 119.2(11) . . ?
F4 C17 C16 120.9(10) . . ?
C16 C17 C18 119.8(10) . . ?
F3 C16 C15 119.3(11) . . ?
F3 C16 C17 120.3(11) . . ?
C15 C16 C17 120.3(9) . . ?
C20 C21 H21 120.2 . . ?
C20 C21 C22 119.6(10) . . ?
C22 C21 H21 120.2 . . ?
C23 C22 C21 117.9(10) . . ?
C23 C22 H22 121.0 . . ?
C21 C22 H22 121.0 . . ?
N7 B1 N5 107.8(8) . . ?
N7 B1 H1 111.7 . . ?
N5 B1 H1 111.7 . . ?
N4 B1 N7 107.1(8) . . ?
N4 B1 N5 106.4(8) . . ?
N4 B1 H1 111.7 . . ?
F9 C29 C30 120.1(12) . . ?
F9 C29 C28A 121.6(11) . . ?
C28A C29 C30 118.3(12) . . ?
C25 C26 F6B 116.0(13) . . ?
C25 C26 C27A 114.5(12) . . ?
C25 C26 C27B 130.3(12) . . ?
F6A C26 C25 119.8(10) . . ?
F6A C26 C27A 120.1(13) . . ?
C27B C26 F6B 100.3(15) . . ?
C28A C27A C26 125.6(16) . . ?
C28A C27A F7A 117.9(17) . . ?
F7A C27A C26 112.9(15) . . ?
H5BA O5B H5BB 104.4 . . ?
C29 C28A F8A 107.6(14) . . ?
C29 C28A F8B 134.4(13) . . ?
C29 C28A C27B 121.6(11) . . ?
C27A C28A F8A 129.9(15) . . ?
C27A C28A C29 118.6(13) . . ?
F8B C28A C27B 97.0(14) . . ?
C26 C27B C28A 101.0(15) . . ?
F7B C27B C26 127.6(17) . . ?
F7B C27B C28A 128.2(16) . . ?

loop_
_geom_bond_atom_site_label_1
_geom_bond_atom_site_label_2
_geom_bond_distance
_geom_bond_site_symmetry_2
_geom_bond_publ_flag
Co1 N9 1.917(7) . ?
Co1 N13 1.974(7) . ?
Co1 N15 1.949(7) . ?
Co1 N10 1.970(7) . ?
Co1 N12 1.952(7) . ?
Co1 N2 1.933(7) 3_666 ?
Fe1 N6 1.995(7) . ?
Fe1 N3 2.005(7) . ?
Fe1 N8 1.980(7) . ?
Fe1 C1 1.908(9) . ?
Fe1 C12 1.872(9) . ?
Fe1 C2 1.849(9) . ?
Cl1 O2 1.433(7) . ?
Cl1 O3 1.438(7) . ?
Cl1 O1 1.442(8) . ?
Cl1 O4 1.424(8) . ?
F1 C14 1.345(11) . ?
F5 C18 1.342(11) . ?
O5A H5AA 0.8711 . ?
O5A H5AB 0.8699 . ?
F10 C30 1.315(11) . ?
N9 C12 1.165(10) . ?
N13 C31 1.318(10) . ?
N13 C25 1.411(10) . ?
N15 C32 1.346(10) . ?
N15 C36 1.344(9) . ?
N6 N5 1.362(9) . ?
N6 C8 1.339(11) . ?
F2 C15 1.353(12) . ?
N10 C13 1.432(10) . ?
N10 C19 1.310(11) . ?
N3 N4 1.357(9) . ?
N3 C3 1.325(10) . ?
N8 N7 1.369(10) . ?
N8 C11 1.339(11) . ?
F4 C17 1.330(11) . ?
N14 H14A 0.8800 . ?
N14 H14B 0.8800 . ?
N14 C31 1.295(10) . ?
N12 C20 1.370(11) . ?
N12 C24 1.337(10) . ?
N2 C2 1.192(10) . ?
F3 C16 1.332(11) . ?
N7 C9 1.340(11) . ?
N7 B1 1.537(14) . ?
N1 C1 1.157(10) . ?
N5 C6 1.336(11) . ?
N5 B1 1.557(14) . ?
N4 C5 1.364(11) . ?
N4 B1 1.535(13) . ?
F9 C29 1.339(13) . ?
C31 C32 1.509(11) . ?
C32 C33 1.375(11) . ?
N11 H11A 0.8800 . ?
N11 H11B 0.8800 . ?
N11 C19 1.314(11) . ?
C3 H3 0.9500 . ?
C3 C4 1.397(13) . ?
C33 H33 0.9500 . ?
C33 C34 1.388(11) . ?
C36 H36 0.9500 . ?
C36 C35 1.377(12) . ?
C34 H34 0.9500 . ?
C34 C35 1.379(12) . ?
C35 H35 0.9500 . ?
C8 H8 0.9500 . ?
C8 C7 1.391(11) . ?
C20 C19 1.475(12) . ?
C20 C21 1.375(12) . ?
C11 H11 0.9500 . ?
C11 C10 1.388(13) . ?
C13 C14 1.374(12) . ?
C13 C18 1.387(13) . ?
C6 H6 0.9500 . ?
C6 C7 1.353(13) . ?
C24 H24 0.9500 . ?
C24 C23 1.376(13) . ?
C7 H7 0.9500 . ?
F8A C28A 1.394(14) . ?
C5 H5 0.9500 . ?
C5 C4 1.368(13) . ?
C14 C15 1.379(13) . ?
C10 H10 0.9500 . ?
C10 C9 1.368(14) . ?
C25 C30 1.379(13) . ?
C25 C26 1.351(13) . ?
C9 H9 0.9500 . ?
C4 H4 0.9500 . ?
F6B C26 1.64(3) . ?
C23 H23 0.9500 . ?
C23 C22 1.357(14) . ?
C18 C17 1.376(13) . ?
C15 C16 1.346(15) . ?
C30 C29 1.382(14) . ?
C17 C16 1.370(15) . ?
C21 H21 0.9500 . ?
C21 C22 1.399(14) . ?
C22 H22 0.9500 . ?
B1 H1 1.0000 . ?
C29 C28A 1.360(18) . ?
C26 C27A 1.47(2) . ?
C26 F6A 1.267(17) . ?
C26 C27B 1.38(2) . ?
C27A C28A 1.15(2) . ?
C27A F7A 1.37(2) . ?
O5B H5BA 0.8708 . ?
O5B H5BB 0.8709 . ?
C28A F8B 1.433(18) . ?
C28A C27B 1.64(3) . ?
F7B C27B 1.37(2) . ?

loop_
_geom_torsion_atom_site_label_1
_geom_torsion_atom_site_label_2
_geom_torsion_atom_site_label_3
_geom_torsion_atom_site_label_4
_geom_torsion
_geom_torsion_site_symmetry_1
_geom_torsion_site_symmetry_2
_geom_torsion_site_symmetry_3
_geom_torsion_site_symmetry_4
_geom_torsion_publ_flag
Co1 N13 C31 N14 172.3(6) . . . . ?
Co1 N13 C31 C32 -8.1(8) . . . . ?
Co1 N13 C25 C30 -74.5(10) . . . . ?
Co1 N13 C25 C26 99.5(12) . . . . ?
Co1 N15 C32 C31 1.1(8) . . . . ?
Co1 N15 C32 C33 -177.6(6) . . . . ?
Co1 N15 C36 C35 178.8(6) . . . . ?
Co1 N10 C13 C14 -88.8(10) . . . . ?
Co1 N10 C13 C18 89.4(9) . . . . ?
Co1 N10 C19 N11 175.9(7) . . . . ?
Co1 N10 C19 C20 -5.1(10) . . . . ?
Co1 N12 C20 C19 -6.6(9) . . . . ?
Co1 N12 C20 C21 176.1(7) . . . . ?
Co1 N12 C24 C23 -176.7(6) . . . . ?
Fe1 N6 N5 C6 177.5(6) . . . . ?
Fe1 N6 N5 B1 1.3(10) . . . . ?
Fe1 N6 C8 C7 -177.8(6) . . . . ?
Fe1 N3 N4 C5 170.3(6) . . . . ?
Fe1 N3 N4 B1 -3.1(10) . . . . ?
Fe1 N3 C3 C4 -169.3(6) . . . . ?
Fe1 N8 N7 C9 -179.0(6) . . . . ?
Fe1 N8 N7 B1 -1.7(10) . . . . ?
Fe1 N8 C11 C10 179.5(6) . . . . ?
F1 C14 C15 F2 1.0(14) . . . . ?
F1 C14 C15 C16 -178.3(9) . . . . ?
F5 C18 C17 F4 3.0(14) . . . . ?
F5 C18 C17 C16 179.4(9) . . . . ?
F10 C30 C29 F9 0.7(15) . . . . ?
F10 C30 C29 C28A -179.2(11) . . . . ?
N13 C31 C32 N15 4.6(9) . . . . ?
N13 C31 C32 C33 -176.8(7) . . . . ?
N13 C25 C30 F10 -6.0(14) . . . . ?
N13 C25 C30 C29 175.2(9) . . . . ?
N13 C25 C26 F6B 28.3(19) . . . . ?
N13 C25 C26 C27A -165.7(12) . . . . ?
N13 C25 C26 F6A -12(2) . . . . ?
N13 C25 C26 C27B 160.8(18) . . . . ?
N15 C32 C33 C34 -1.7(12) . . . . ?
N15 C36 C35 C34 -0.6(12) . . . . ?
N6 N5 C6 C7 0.8(10) . . . . ?
N6 N5 B1 N7 56.3(10) . . . . ?
N6 N5 B1 N4 -58.3(10) . . . . ?
N6 C8 C7 C6 0.7(10) . . . . ?
F2 C15 C16 F3 -0.3(15) . . . . ?
F2 C15 C16 C17 -179.0(9) . . . . ?
N10 C13 C14 F1 -4.0(13) . . . . ?
N10 C13 C14 C15 177.3(8) . . . . ?
N10 C13 C18 F5 3.0(12) . . . . ?
N10 C13 C18 C17 -177.6(8) . . . . ?
N3 N4 C5 C4 1.8(10) . . . . ?
N3 N4 B1 N7 -55.1(11) . . . . ?
N3 N4 B1 N5 60.0(10) . . . . ?
N3 C3 C4 C5 -0.7(10) . . . . ?
N8 N7 C9 C10 -1.7(11) . . . . ?
N8 N7 B1 N5 -56.4(10) . . . . ?
N8 N7 B1 N4 57.8(11) . . . . ?
N8 C11 C10 C9 1.2(10) . . . . ?
F4 C17 C16 F3 -2.9(15) . . . . ?
F4 C17 C16 C15 175.8(9) . . . . ?
N14 C31 C32 N15 -175.9(7) . . . . ?
N14 C31 C32 C33 2.8(12) . . . . ?
N12 C20 C19 N10 7.6(11) . . . . ?
N12 C20 C19 N11 -173.3(8) . . . . ?
N12 C20 C21 C22 1.7(15) . . . . ?
N12 C24 C23 C22 0.0(14) . . . . ?
N7 N8 C11 C10 -2.1(9) . . . . ?
N5 N6 C8 C7 -0.2(9) . . . . ?
N5 C6 C7 C8 -0.9(10) . . . . ?
N4 N3 C3 C4 1.7(9) . . . . ?
N4 C5 C4 C3 -0.7(10) . . . . ?
F9 C29 C28A F8A 7.2(17) . . . . ?
F9 C29 C28A C27A 167.3(16) . . . . ?
F9 C29 C28A F8B -19(3) . . . . ?
F9 C29 C28A C27B -162.3(13) . . . . ?
C31 N13 C25 C30 96.8(11) . . . . ?
C31 N13 C25 C26 -89.2(13) . . . . ?
C31 C32 C33 C34 179.8(7) . . . . ?
C32 N15 C36 C35 -0.9(11) . . . . ?
C32 C33 C34 C35 0.1(12) . . . . ?
C3 N3 N4 C5 -2.2(9) . . . . ?
C3 N3 N4 B1 -175.6(8) . . . . ?
C33 C34 C35 C36 1.0(12) . . . . ?
C36 N15 C32 C31 -179.2(7) . . . . ?
C36 N15 C32 C33 2.1(11) . . . . ?
C8 N6 N5 C6 -0.4(9) . . . . ?
C8 N6 N5 B1 -176.6(7) . . . . ?
C20 N12 C24 C23 0.2(12) . . . . ?
C20 C21 C22 C23 -1.4(15) . . . . ?
C11 N8 N7 C9 2.3(9) . . . . ?
C11 N8 N7 B1 179.7(8) . . . . ?
C11 C10 C9 N7 0.3(11) . . . . ?
C13 N10 C19 N11 6.1(13) . . . . ?
C13 N10 C19 C20 -174.9(7) . . . . ?
C13 C14 C15 F2 179.7(8) . . . . ?
C13 C14 C15 C16 0.4(15) . . . . ?
C13 C18 C17 F4 -176.4(8) . . . . ?
C13 C18 C17 C16 0.0(15) . . . . ?
C6 N5 B1 N7 -118.9(10) . . . . ?
C6 N5 B1 N4 126.5(10) . . . . ?
C24 N12 C20 C19 176.2(7) . . . . ?
C24 N12 C20 C21 -1.1(12) . . . . ?
C24 C23 C22 C21 0.6(15) . . . . ?
C5 N4 B1 N7 133.2(10) . . . . ?
C5 N4 B1 N5 -111.7(10) . . . . ?
C14 C13 C18 F5 -178.7(8) . . . . ?
C14 C13 C18 C17 0.7(13) . . . . ?
C14 C15 C16 F3 179.0(9) . . . . ?
C14 C15 C16 C17 0.3(15) . . . . ?
C25 N13 C31 N14 0.3(12) . . . . ?
C25 N13 C31 C32 179.8(7) . . . . ?
C25 C30 C29 F9 179.6(9) . . . . ?
C25 C30 C29 C28A -0.3(17) . . . . ?
C25 C26 C27A C28A -24(3) . . . . ?
C25 C26 C27A F7A 178.0(13) . . . . ?
C25 C26 C27B C28A 36(3) . . . . ?
C25 C26 C27B F7B -162.7(18) . . . . ?
C19 N10 C13 C14 80.0(11) . . . . ?
C19 N10 C13 C18 -101.8(10) . . . . ?
C19 C20 C21 C22 -175.2(9) . . . . ?
C9 N7 B1 N5 120.3(10) . . . . ?
C9 N7 B1 N4 -125.5(10) . . . . ?
F6B C26 C27B C28A 174.1(14) . . . . ?
F6B C26 C27B F7B -25(3) . . . . ?
C18 C13 C14 F1 177.8(8) . . . . ?
C18 C13 C14 C15 -0.9(13) . . . . ?
C18 C17 C16 F3 -179.2(9) . . . . ?
C18 C17 C16 C15 -0.5(15) . . . . ?
C30 C25 C26 F6B -157.3(13) . . . . ?
C30 C25 C26 C27A 8.7(18) . . . . ?
C30 C25 C26 F6A 162.2(15) . . . . ?
C30 C25 C26 C27B -25(3) . . . . ?
C30 C29 C28A F8A -172.9(10) . . . . ?
C30 C29 C28A C27A -13(2) . . . . ?
C30 C29 C28A F8B 161.0(16) . . . . ?
C30 C29 C28A C27B 18(2) . . . . ?
C21 C20 C19 N10 -175.2(9) . . . . ?
C21 C20 C19 N11 3.8(14) . . . . ?
B1 N7 C9 C10 -178.5(9) . . . . ?
B1 N5 C6 C7 176.3(9) . . . . ?
B1 N4 C5 C4 174.2(9) . . . . ?
C29 C28A C27B C26 -32(2) . . . . ?
C29 C28A C27B F7B 167.7(17) . . . . ?
C26 C25 C30 F10 179.7(11) . . . . ?
C26 C25 C30 C29 0.8(16) . . . . ?
C26 C27A C28A F8A -179.6(16) . . . . ?
C26 C27A C28A C29 25(3) . . . . ?
F6A C26 C27A C28A -177(2) . . . . ?
F6A C26 C27A F7A 25(2) . . . . ?
F7A C27A C28A F8A -23(3) . . . . ?
F7A C27A C28A C29 -177.5(14) . . . . ?
F8B C28A C27B C26 173.8(14) . . . . ?
F8B C28A C27B F7B 13(2) . . . . ?
